data_7207652
loop_
_publ_author_name
'Ong, Winston'
'Cheung, Eugene Y.'
'Schultz, Karen A.'
'Smith, Cartney'
'Bourassa, James'
'Hickey, Magali B.'

_publ_section_title
;
 Sodium and potassium salts of bumetanide trihydrate: Impact of counterion
 on structure, aqueous solubility and dehydration kinetics
;
_journal_issue 7
_journal_name_full CrystEngComm
_journal_page_first 2428
_journal_paper_doi 10.1039/c2ce06631a
_journal_volume 14
_journal_year 2012
_chemical_formula_moiety 'C17 H25 K1 N2 O8 S1'
_chemical_formula_sum 'C17 H25 K N2 O8 S'
_chemical_formula_weight 456.56
_space_group_IT_number 15
_symmetry_cell_setting monoclinic
_symmetry_space_group_name_Hall '-C 2yc'
_symmetry_space_group_name_H-M 'C 1 2/c 1'
_atom_sites_solution_hydrogens geom
_atom_sites_solution_primary direct
_cell_angle_alpha 90
_cell_angle_beta 102.160(3)
_cell_angle_gamma 90
_cell_formula_units_Z 8
_cell_length_a 45.797(2)
_cell_length_b 5.4342(3)
_cell_length_c 17.5936(9)
_cell_measurement_reflns_used 0
_cell_measurement_temperature 100
_cell_measurement_theta_max 0
_cell_measurement_theta_min 0
_cell_volume 4280.3(4)
_computing_cell_refinement 'Apex2 (Bruker AXS, 2006)'
_computing_data_collection 'Apex2 (Bruker AXS, 2006)'
_computing_data_reduction 'Apex2 (Bruker AXS, 2006)'
_computing_molecular_graphics 'CAMERON (Watkin et al., 1996)'
_computing_publication_material 'CRYSTALS (Betteridge et al., 2003)'
_computing_structure_refinement 'CRYSTALS (Betteridge et al., 2003)'
_computing_structure_solution 'SIR92 (Altomare et al., 1994)'
_diffrn_ambient_temperature 100
_diffrn_measured_fraction_theta_full 0.996
_diffrn_measured_fraction_theta_max 0.996
_diffrn_measurement_device 'Bruker Kappa Apex2'
_diffrn_measurement_device_type Area
_diffrn_measurement_method \w/2\q
_diffrn_radiation_monochromator graphite
_diffrn_radiation_type 'Mo K\a'
_diffrn_radiation_wavelength 0.71073
_diffrn_reflns_av_R_equivalents 0.039
_diffrn_reflns_limit_h_max 72
_diffrn_reflns_limit_h_min -72
_diffrn_reflns_limit_k_max 8
_diffrn_reflns_limit_k_min -8
_diffrn_reflns_limit_l_max 28
_diffrn_reflns_limit_l_min -28
_diffrn_reflns_number 92568
_diffrn_reflns_theta_full 34.615
_diffrn_reflns_theta_max 34.615
_diffrn_reflns_theta_min 1.819
_diffrn_standards_number 0
_exptl_absorpt_coefficient_mu 0.391
_exptl_absorpt_correction_T_max 0.98
_exptl_absorpt_correction_T_min 0.97
_exptl_absorpt_correction_type multi-scan
_exptl_absorpt_process_details 'Apex2 (Bruker AXS, 2006)'
_exptl_crystal_colour colourless
_exptl_crystal_density_diffrn 1.417
_exptl_crystal_density_method 'not measured'
_exptl_crystal_description needle
_exptl_crystal_F_000 1920
_exptl_crystal_size_max 0.573
_exptl_crystal_size_mid 0.077
_exptl_crystal_size_min 0.049
_refine_diff_density_max 1.06
_refine_diff_density_min -0.82
_refine_ls_extinction_method None
_refine_ls_goodness_of_fit_ref 1.0355
_refine_ls_hydrogen_treatment none
_refine_ls_matrix_type full
_refine_ls_number_parameters 262
_refine_ls_number_reflns 9113
_refine_ls_number_restraints 0
_refine_ls_R_factor_all 0.0477
_refine_ls_R_factor_gt 0.0360
_refine_ls_shift/su_max 0.0010833
_refine_ls_shift/su_mean 0.0006254
_refine_ls_structure_factor_coef Fsqd
_refine_ls_weighting_details
;
Method, part 1, Chebychev polynomial, (Watkin, 1994, Prince, 1982)
[weight] = 1.0/[A~0~*T~0~(x)+A~1~*T~1~(x) ... +A~n-1~]*T~n-1~(x)]
where A~i~ are the Chebychev coefficients listed below and x= Fcalc/Fmax
Method = Robust Weighting (Prince, 1982)
W = [weight] * [1-(deltaF/6*sigmaF)^2^]^2^
A~i~ are:
9.67 12.5 3.74
;
_refine_ls_weighting_scheme calc
_refine_ls_wR_factor_all 0.0788
_refine_ls_wR_factor_gt 0.0697
_refine_ls_wR_factor_ref 0.0788
_reflns_limit_h_max 70
_reflns_limit_h_min -72
_reflns_limit_k_max 8
_reflns_limit_k_min 0
_reflns_limit_l_max 28
_reflns_limit_l_min 0
_reflns_number_gt 7515
_reflns_number_total 9128
_reflns_threshold_expression I>2.0\s(I)
_oxford_diffrn_Wilson_B_factor 1.08
_oxford_diffrn_Wilson_scale 23.63
_oxford_refine_ls_r_factor_ref 0.0477
_oxford_refine_ls_scale 0.21833(6)
_oxford_reflns_number_all 9113
_oxford_reflns_threshold_expression_ref I>-10.0\s(I)
_cod_data_source_file c2ce06631a.txt
_cod_data_source_block 1
_cod_depositor_comments
;
The following automatic conversions were performed:

'_symmetry_cell_setting' value 'Monoclinic' changed to 'monoclinic'
according to /home/saulius/struct/CIF-dictionaries/cif_core.dic
dictionary named 'cif_core.dic' version 2.4.1 from
2010-06-29.

'_exptl_absorpt_correction_type' value 'Multi-scan'
changed to 'multi-scan' according to
/home/saulius/struct/CIF-dictionaries/cif_core.dic dictionary named
'cif_core.dic' version 2.4.1 from 2010-06-29.

Automatic conversion script
Id: cif_fix_values 1715 2011-07-08 13:25:40Z adriana 
;
_cod_original_sg_symbol_H-M 'C 1 2/c 1 '
_cod_original_formula_sum 'C17 H25 K1 N2 O8 S1'
_cod_database_code 7207652

loop_
_symmetry_equiv_pos_as_xyz
x,y,z
-x,-y,-z
x+1/2,y+1/2,z
-x+1/2,-y+1/2,-z
-x,y,-z+1/2
x,-y,z+1/2
-x+1/2,y+1/2,-z+1/2
x+1/2,-y+1/2,z+1/2

loop_
_atom_site_label
_atom_site_type_symbol
_atom_site_fract_x
_atom_site_fract_y
_atom_site_fract_z
_atom_site_U_iso_or_equiv
_atom_site_occupancy
_atom_site_adp_type
K1 K 0.717754(6) 1.51957(5) 0.653401(14) 0.0179 1.0000 Uani
S2 S 0.643962(6) 1.07299(5) 0.573529(14) 0.0118 1.0000 Uani
O3 O 0.66394(2) 1.26826(17) 0.60703(5) 0.0172 1.0000 Uani
O4 O 0.612903(19) 1.10168(18) 0.57524(5) 0.0174 1.0000 Uani
N5 N 0.65817(2) 0.82051(19) 0.61363(5) 0.0153 1.0000 Uani
C6 C 0.64679(2) 1.0291(2) 0.47601(6) 0.0120 1.0000 Uani
C7 C 0.66532(2) 1.1809(2) 0.44310(6) 0.0131 1.0000 Uani
C8 C 0.66740(2) 1.1366(2) 0.36619(6) 0.0119 1.0000 Uani
C9 C 0.68791(2) 1.2939(2) 0.32969(6) 0.0129 1.0000 Uani
O10 O 0.70061(2) 1.47432(18) 0.36816(5) 0.0172 1.0000 Uani
O11 O 0.691768(19) 1.23471(17) 0.26298(5) 0.0155 1.0000 Uani
C12 C 0.65148(2) 0.9443(2) 0.32404(6) 0.0129 1.0000 Uani
C13 C 0.63257(2) 0.7919(2) 0.35647(6) 0.0123 1.0000 Uani
C14 C 0.63048(2) 0.8395(2) 0.43388(6) 0.0120 1.0000 Uani
O15 O 0.613636(18) 0.68373(16) 0.46993(5) 0.0132 1.0000 Uani
C16 C 0.58251(2) 0.7073(2) 0.44911(6) 0.0142 1.0000 Uani
C17 C 0.56845(3) 0.8996(3) 0.40415(8) 0.0211 1.0000 Uani
C18 C 0.53731(3) 0.9064(3) 0.38579(9) 0.0278 1.0000 Uani
C19 C 0.52075(3) 0.7248(3) 0.41237(10) 0.0299 1.0000 Uani
C20 C 0.53530(3) 0.5338(3) 0.45761(10) 0.0289 1.0000 Uani
C21 C 0.56639(3) 0.5231(3) 0.47638(8) 0.0209 1.0000 Uani
N22 N 0.61598(2) 0.6050(2) 0.31717(5) 0.0158 1.0000 Uani
C23 C 0.61567(3) 0.5454(2) 0.23650(6) 0.0165 1.0000 Uani
C24 C 0.59268(3) 0.3456(2) 0.20796(7) 0.0195 1.0000 Uani
C25 C 0.56058(3) 0.4245(3) 0.20487(10) 0.0301 1.0000 Uani
C26 C 0.53827(4) 0.2208(4) 0.17478(12) 0.0440 1.0000 Uani
O27 O 0.72676(2) 0.79787(18) 0.28023(5) 0.0196 1.0000 Uani
O28 O 0.75993(3) 1.3210(3) 0.43178(8) 0.0367 1.0000 Uani
O29 O 0.71933(3) 0.7249(2) 0.50909(6) 0.0310 1.0000 Uani
H203 H 0.6537 0.9062 0.2741 0.0283 1.0000 Uiso
H33 H 0.6766 1.3064 0.4712 0.0177 1.0000 Uiso
H171 H 0.5786 1.0142 0.3893 0.0296 1.0000 Uiso
H181 H 0.5272 1.0410 0.3507 0.0410 1.0000 Uiso
H191 H 0.5003 0.7164 0.3983 0.0390 1.0000 Uiso
H201 H 0.5235 0.4095 0.4748 0.0356 1.0000 Uiso
H211 H 0.5768 0.3937 0.5103 0.0388 1.0000 Uiso
H231 H 0.6352 0.4863 0.2293 0.0237 1.0000 Uiso
H232 H 0.6122 0.6967 0.2076 0.0234 1.0000 Uiso
H241 H 0.5945 0.2893 0.1570 0.0244 1.0000 Uiso
H242 H 0.5974 0.2000 0.2429 0.0263 1.0000 Uiso
H251 H 0.5576 0.5721 0.1691 0.0458 1.0000 Uiso
H252 H 0.5579 0.4908 0.2514 0.0503 1.0000 Uiso
H261 H 0.5179 0.2786 0.1745 0.0795 1.0000 Uiso
H262 H 0.5393 0.1662 0.1231 0.0525 1.0000 Uiso
H263 H 0.5415 0.0638 0.2034 0.0390 1.0000 Uiso
H1 H 0.6476 0.6959 0.6005 0.0336 1.0000 Uiso
H2 H 0.6086 0.5092 0.3418 0.0262 1.0000 Uiso
H3 H 0.7178 0.7038 0.3091 0.0198 1.0000 Uiso
H4 H 0.6664 0.8387 0.6641 0.0408 1.0000 Uiso
H5 H 0.7168 0.9265 0.2716 0.0446 1.0000 Uiso
H14 H 0.7422 1.3892 0.4052 0.0389 1.0000 Uiso
H222 H 0.7660 1.4489 0.4052 0.0500 1.0000 Uiso
H20 H 0.7178 0.8869 0.5159 0.0500 1.0000 Uiso
H23 H 0.7073 0.6835 0.4649 0.0500 1.0000 Uiso

loop_
_atom_site_aniso_label
_atom_site_aniso_U_11
_atom_site_aniso_U_22
_atom_site_aniso_U_33
_atom_site_aniso_U_23
_atom_site_aniso_U_13
_atom_site_aniso_U_12
K1 0.01493(10) 0.02461(12) 0.01455(10) -0.00224(9) 0.00365(7) 0.00046(9)
S2 0.01425(10) 0.01329(11) 0.00780(9) -0.00010(8) 0.00234(8) 0.00001(8)
O3 0.0226(4) 0.0164(4) 0.0122(3) -0.0032(3) 0.0028(3) -0.0045(3)
O4 0.0154(3) 0.0235(4) 0.0140(3) -0.0002(3) 0.0049(3) 0.0035(3)
N5 0.0199(4) 0.0145(4) 0.0102(4) 0.0011(3) 0.0004(3) 0.0003(3)
C6 0.0139(4) 0.0141(4) 0.0079(4) 0.0004(3) 0.0021(3) -0.0002(3)
C7 0.0140(4) 0.0156(4) 0.0093(4) -0.0002(3) 0.0018(3) -0.0014(3)
C8 0.0116(4) 0.0149(4) 0.0091(4) 0.0009(3) 0.0017(3) -0.0011(3)
C9 0.0114(4) 0.0163(4) 0.0106(4) 0.0018(3) 0.0010(3) -0.0010(3)
O10 0.0197(4) 0.0188(4) 0.0133(3) -0.0021(3) 0.0040(3) -0.0062(3)
O11 0.0171(3) 0.0207(4) 0.0094(3) 0.0001(3) 0.0042(3) -0.0031(3)
C12 0.0137(4) 0.0151(4) 0.0098(4) -0.0004(3) 0.0020(3) -0.0019(3)
C13 0.0126(4) 0.0144(4) 0.0096(4) -0.0007(3) 0.0017(3) -0.0011(3)
C14 0.0123(4) 0.0141(4) 0.0098(4) 0.0007(3) 0.0027(3) -0.0012(3)
O15 0.0116(3) 0.0164(3) 0.0115(3) 0.0022(3) 0.0025(2) -0.0015(3)
C16 0.0125(4) 0.0167(5) 0.0135(4) -0.0003(4) 0.0026(3) -0.0008(4)
C17 0.0165(5) 0.0212(5) 0.0255(6) 0.0067(5) 0.0043(4) 0.0018(4)
C18 0.0170(5) 0.0306(7) 0.0344(7) 0.0082(6) 0.0021(5) 0.0054(5)
C19 0.0134(5) 0.0343(8) 0.0411(8) 0.0041(6) 0.0037(5) 0.0004(5)
C20 0.0162(5) 0.0296(7) 0.0417(8) 0.0059(6) 0.0082(5) -0.0038(5)
C21 0.0156(5) 0.0218(6) 0.0257(6) 0.0054(5) 0.0055(4) -0.0017(4)
N22 0.0196(4) 0.0180(4) 0.0099(4) -0.0024(3) 0.0036(3) -0.0060(4)
C23 0.0167(4) 0.0217(5) 0.0112(4) -0.0038(4) 0.0030(3) -0.0031(4)
C24 0.0199(5) 0.0209(5) 0.0160(5) -0.0053(4) 0.0002(4) -0.0029(4)
C25 0.0169(5) 0.0303(7) 0.0398(8) -0.0038(6) -0.0016(5) -0.0044(5)
C26 0.0293(8) 0.0464(11) 0.0488(10) 0.0023(9) -0.0087(7) -0.0187(8)
O27 0.0189(4) 0.0203(4) 0.0205(4) 0.0020(3) 0.0063(3) -0.0021(3)
O28 0.0265(5) 0.0405(7) 0.0411(7) -0.0103(6) 0.0026(5) 0.0066(5)
O29 0.0376(6) 0.0332(6) 0.0214(5) -0.0060(4) 0.0047(4) 0.0006(5)

loop_
_atom_type_symbol
_atom_type_scat_dispersion_real
_atom_type_scat_dispersion_imag
_atom_type_scat_Cromer_Mann_a1
_atom_type_scat_Cromer_Mann_b1
_atom_type_scat_Cromer_Mann_a2
_atom_type_scat_Cromer_Mann_b2
_atom_type_scat_Cromer_Mann_a3
_atom_type_scat_Cromer_Mann_b3
_atom_type_scat_Cromer_Mann_a4
_atom_type_scat_Cromer_Mann_b4
_atom_type_scat_Cromer_Mann_c
_atom_type_scat_source
C 0.0033 0.0016 2.3100 20.8439 1.0200 10.2075 1.5886 0.5687 0.8650 51.6512 0.2156 'International Tables Vol C 4.2.6.8 and 6.1.1.4'
H 0.0000 0.0000 0.4930 10.5109 0.3229 26.1257 0.1402 3.1424 0.0408 57.7998 0.0030 'International Tables Vol C 4.2.6.8 and 6.1.1.4'
N 0.0061 0.0033 12.2126 0.0057 3.1322 9.8933 2.0125 28.9975 1.1663 0.5826 -11.5290 'International Tables Vol C 4.2.6.8 and 6.1.1.4'
O 0.0106 0.0060 3.0485 13.2771 2.2868 5.7011 1.5463 0.3239 0.8670 32.9089 0.2508 'International Tables Vol C 4.2.6.8 and 6.1.1.4'
S 0.1246 0.1234 6.9053 1.4679 5.2034 22.2151 1.4379 0.2536 1.5863 56.1720 0.8669 'International Tables Vol C 4.2.6.8 and 6.1.1.4'
K 0.2009 0.2494 8.2186 12.7949 7.4398 0.7748 1.0519 213.1870 0.8659 41.6841 1.4228 'International Tables Vol C 4.2.6.8 and 6.1.1.4'

loop_
_geom_angle_atom_site_label_1
_geom_angle_atom_site_label_2
_geom_angle_atom_site_label_3
_geom_angle
_geom_angle_publ_flag
O3 S2 O4 117.16(6) yes
O3 S2 N5 106.49(5) yes
O4 S2 N5 113.09(6) yes
O3 S2 C6 109.07(5) yes
O4 S2 C6 108.10(5) yes
N5 S2 C6 101.81(5) yes
S2 N5 H1 114.3 no
S2 N5 H4 112.8 no
H1 N5 H4 117.5 no
S2 C6 C7 119.99(8) yes
S2 C6 C14 118.51(8) yes
C7 C6 C14 121.50(9) yes
C6 C7 C8 118.16(10) yes
C6 C7 H33 122.0 no
C8 C7 H33 119.8 no
C7 C8 C9 119.33(10) yes
C7 C8 C12 120.62(10) yes
C9 C8 C12 120.02(9) yes
C8 C9 O10 118.00(9) yes
C8 C9 O11 118.15(10) yes
O10 C9 O11 123.84(10) yes
C8 C12 C13 121.62(10) yes
C8 C12 H203 121.4 no
C13 C12 H203 116.9 no
C12 C13 C14 117.25(10) yes
C12 C13 N22 123.93(10) yes
C14 C13 N22 118.81(10) yes
C13 C14 C6 120.84(10) yes
C13 C14 O15 119.20(10) yes
C6 C14 O15 119.79(9) yes
C14 O15 C16 117.28(9) yes
O15 C16 C17 122.93(10) yes
O15 C16 C21 115.44(10) yes
C17 C16 C21 121.63(11) yes
C16 C17 C18 118.83(12) yes
C16 C17 H171 120.6 no
C18 C17 H171 120.5 no
C17 C18 C19 120.59(13) yes
C17 C18 H181 118.6 no
C19 C18 H181 120.8 no
C18 C19 C20 119.66(12) yes
C18 C19 H191 123.0 no
C20 C19 H191 117.2 no
C19 C20 C21 120.66(13) yes
C19 C20 H201 118.5 no
C21 C20 H201 120.9 no
C20 C21 C16 118.62(12) yes
C20 C21 H211 121.0 no
C16 C21 H211 120.3 no
C13 N22 C23 123.37(10) yes
C13 N22 H2 117.6 no
C23 N22 H2 118.0 no
N22 C23 C24 110.18(10) yes
N22 C23 H231 112.1 no
C24 C23 H231 108.0 no
N22 C23 H232 107.0 no
C24 C23 H232 114.1 no
H231 C23 H232 105.4 no
C23 C24 C25 114.00(11) yes
C23 C24 H241 110.0 no
C25 C24 H241 109.1 no
C23 C24 H242 108.5 no
C25 C24 H242 109.1 no
H241 C24 H242 105.7 no
C24 C25 C26 112.34(15) yes
C24 C25 H251 104.4 no
C26 C25 H251 111.6 no
C24 C25 H252 112.7 no
C26 C25 H252 112.6 no
H251 C25 H252 102.5 no
C25 C26 H261 109.6 no
C25 C26 H262 112.7 no
H261 C26 H262 109.3 no
C25 C26 H263 115.6 no
H261 C26 H263 108.7 no
H262 C26 H263 100.5 no
H3 O27 H5 106.8 no
H14 O28 H222 76.5 no
H20 O29 H23 108.5 no

loop_
_geom_bond_atom_site_label_1
_geom_bond_atom_site_label_2
_geom_bond_distance
_geom_bond_publ_flag
S2 O3 1.4433(9) yes
S2 O4 1.4376(9) yes
S2 N5 1.6156(11) yes
S2 C6 1.7638(10) yes
N5 H1 0.836 no
N5 H4 0.895 no
C6 C7 1.3941(15) yes
C6 C14 1.3911(15) yes
C7 C8 1.3972(14) yes
C7 H33 0.931 no
C8 C9 1.5098(15) yes
C8 C12 1.3948(15) yes
C9 O10 1.2616(14) yes
C9 O11 1.2647(13) yes
C12 C13 1.4035(15) yes
C12 H203 0.929 no
C13 C14 1.4093(14) yes
C13 N22 1.3661(15) yes
C14 O15 1.3855(13) yes
O15 C16 1.4009(13) yes
C16 C17 1.3848(17) yes
C16 C21 1.3880(17) yes
C17 C18 1.3947(18) yes
C17 H171 0.851 no
C18 C19 1.384(2) yes
C18 H181 1.005 no
C19 C20 1.390(2) yes
C19 H191 0.919 no
C20 C21 1.3934(18) yes
C20 H201 0.952 no
C21 H211 0.978 no
N22 C23 1.4527(14) yes
N22 H2 0.796 no
C23 C24 1.5222(17) yes
C23 H231 0.983 no
C23 H232 0.963 no
C24 C25 1.521(2) yes
C24 H241 0.968 no
C24 H242 0.997 no
C25 C26 1.523(2) yes
C25 H251 1.011 no
C25 H252 0.927 no
C26 H261 0.982 no
C26 H262 0.968 no
C26 H263 0.986 no
O27 H3 0.881 no
O27 H5 0.830 no
O28 H14 0.924 no
O28 H222 0.914 no
O29 H20 0.893 no
O29 H23 0.883 no

loop_
_geom_hbond_atom_site_label_D
_geom_hbond_atom_site_label_H
_geom_hbond_atom_site_label_A
_geom_hbond_site_symmetry_A
_geom_hbond_angle_DHA
_geom_hbond_distance_DH
_geom_hbond_distance_HA
_geom_hbond_distance_DA
_geom_hbond_publ_flag
C21 H211 O4 1_545 164 0.98 2.40 3.3534(19) yes
C23 H232 O4 6_574 144 0.96 2.58 3.4047(19) yes
N5 H1 O3 1_545 127 0.84 2.44 3.0170(19) yes
O27 H3 O10 1_545 174 0.88 1.90 2.7749(19) yes
N5 H4 O11 6_575 158 0.89 1.92 2.7674(19) yes
O27 H5 O11 . 173 0.83 2.02 2.8445(19) yes
